data_7245625
loop_
_publ_author_name
'Wang, Hai-Xia'
'Li, Zhi-Hao'
'Li, Wan-Wan'
'Qu, Gui-Rong'
'Yang, Qi-Liang'
'Guo, Hai-Ming'

_publ_section_title
;
 Electrochemically driven oxidative C--H/N--H cross-coupling reactions of
 cyclic sulfamidate imines with primary anilines and secondary amines
;
_journal_issue 21
_journal_name_full 'Green Chemistry'
_journal_page_first 8377
_journal_page_last 8385
_journal_paper_doi 10.1039/D2GC03218J
_journal_volume 24
_journal_year 2022
_chemical_formula_moiety 'C15 H14 N2 O4 S'
_chemical_formula_sum 'C15 H14 N2 O4 S'
_chemical_formula_weight 318.34
_space_group_crystal_system orthorhombic
_space_group_IT_number 19
_space_group_name_Hall 'P 2ac 2ab'
_space_group_name_H-M_alt 'P 21 21 21'
_atom_sites_solution_hydrogens geom
_atom_sites_solution_primary dual
_audit_creation_date 2022-08-03
_audit_creation_method
;
Olex2 1.5
(compiled 2021.08.20 svn.r13c46975 for OlexSys, GUI svn.r6405)
;
_audit_update_record
;
2022-08-05 deposited with the CCDC.	2022-10-04 downloaded from the CCDC.
;
_cell_angle_alpha 90
_cell_angle_beta 90
_cell_angle_gamma 90
_cell_formula_units_Z 8
_cell_length_a 11.27050(10)
_cell_length_b 12.2230(2)
_cell_length_c 20.2303(2)
_cell_measurement_reflns_used 5921
_cell_measurement_temperature 293(2)
_cell_measurement_theta_max 71.3950
_cell_measurement_theta_min 4.2230
_cell_volume 2786.91(6)
_computing_cell_refinement 'CrysAlisPro 1.171.40.53 (Rigaku OD, 2019)'
_computing_data_collection 'CrysAlisPro 1.171.40.53 (Rigaku OD, 2019)'
_computing_data_reduction 'CrysAlisPro 1.171.40.53 (Rigaku OD, 2019)'
_computing_molecular_graphics 'Olex2 1.5 (Dolomanov et al., 2009)'
_computing_publication_material 'Olex2 1.5 (Dolomanov et al., 2009)'
_computing_structure_refinement 'SHELXL 2018/3 (Sheldrick, 2015)'
_computing_structure_solution 'SHELXT 2018/2 (Sheldrick, 2018)'
_diffrn_ambient_temperature 293(2)
_diffrn_detector 'CCD plate'
_diffrn_detector_area_resol_mean 8.0521
_diffrn_detector_type EosS2
_diffrn_measured_fraction_theta_full 0.999
_diffrn_measured_fraction_theta_max 0.986
_diffrn_measurement_details
;
List of Runs (angles in degrees, time in seconds):

  # Type    Start    End  Width  t~exp~   \w     \q     \k     \f   Frames
#--------------------------------------------------------------------------
  1  \w    -67.00  33.00   1.00    1.00    --  -35.62  85.00 -89.00  100
  2  \w    -16.00  66.00   1.00    1.00    --   35.62 -84.00  44.00   82
  3  \w    133.00 158.00   1.00    1.40    --  107.12  85.00 -89.00   25
  4  \w    149.00 175.00   1.00    1.40    --  107.12  56.00  48.00   26
  5  \w     69.00 131.00   1.00    1.40    --  107.12 -84.00  44.00   62
  6  \w      4.00  34.00   1.00    1.00    --   35.62 -85.00 151.00   30
  7  \w     57.00  99.00   1.00    1.00    --   35.62 178.00-150.00   42
  8  \w     63.00 108.00   1.00    1.00    --   35.62 178.00  60.00   45
  9  \w     58.00  99.00   1.00    1.00    --   35.62 178.00-180.00   41
 10  \w     39.00  88.00   1.00    1.40    --  107.12 -95.00-120.00   49
 11  \w     98.00 166.00   1.00    1.40    --  107.12  61.00  30.00   68
 12  \w     89.00 174.00   1.00    1.40    --  107.12  61.00 150.00   85
 13  \w     39.00  80.00   1.00    1.40    --  107.12 -95.00 -60.00   41
;
_diffrn_measurement_device 'four-circle diffractometer'
_diffrn_measurement_device_type 'SuperNova, Dual, Cu at home/near, EosS2'
_diffrn_measurement_method '\w scans'
_diffrn_orient_matrix_type 'CrysAlisPro convention (1999,Acta A55,543-557)'
_diffrn_orient_matrix_UB_11 0.1025534000
_diffrn_orient_matrix_UB_12 -0.0285802000
_diffrn_orient_matrix_UB_13 -0.0472871000
_diffrn_orient_matrix_UB_21 0.0634250000
_diffrn_orient_matrix_UB_22 0.1072654000
_diffrn_orient_matrix_UB_23 0.0189713000
_diffrn_orient_matrix_UB_31 0.0645165000
_diffrn_orient_matrix_UB_32 -0.0597506000
_diffrn_orient_matrix_UB_33 0.0565219000
_diffrn_radiation_monochromator mirror
_diffrn_radiation_probe x-ray
_diffrn_radiation_type 'Cu K\a'
_diffrn_radiation_wavelength 1.54184
_diffrn_reflns_av_R_equivalents 0.0171
_diffrn_reflns_av_unetI/netI 0.0270
_diffrn_reflns_Laue_measured_fraction_full 0.999
_diffrn_reflns_Laue_measured_fraction_max 0.986
_diffrn_reflns_limit_h_max 13
_diffrn_reflns_limit_h_min -13
_diffrn_reflns_limit_k_max 11
_diffrn_reflns_limit_k_min -14
_diffrn_reflns_limit_l_max 24
_diffrn_reflns_limit_l_min -23
_diffrn_reflns_number 8630
_diffrn_reflns_point_group_measured_fraction_full 0.890
_diffrn_reflns_point_group_measured_fraction_max 0.865
_diffrn_reflns_theta_full 67.684
_diffrn_reflns_theta_max 71.385
_diffrn_reflns_theta_min 4.226
_diffrn_source 'micro-focus sealed X-ray tube'
_diffrn_source_type 'SuperNova (Cu) X-ray Source'
_exptl_absorpt_coefficient_mu 2.265
_exptl_absorpt_correction_T_max 1.00000
_exptl_absorpt_correction_T_min 0.65332
_exptl_absorpt_correction_type multi-scan
_exptl_absorpt_process_details
;
CrysAlisPro 1.171.40.53 (Rigaku Oxford Diffraction, 2019)
Empirical absorption correction using spherical harmonics,
 implemented in SCALE3 ABSPACK scaling algorithm.
;
_exptl_crystal_colour colourless
_exptl_crystal_colour_primary colourless
_exptl_crystal_density_diffrn 1.517
_exptl_crystal_description block
_exptl_crystal_F_000 1328
_exptl_crystal_size_max 0.3
_exptl_crystal_size_mid 0.2
_exptl_crystal_size_min 0.2
_refine_diff_density_max 0.219
_refine_diff_density_min -0.252
_refine_diff_density_rms 0.040
_refine_ls_abs_structure_details
;
 Flack x determined using 1523 quotients [(I+)-(I-)]/[(I+)+(I-)]
 (Parsons, Flack and Wagner, Acta Cryst. B69 (2013) 249-259).
;
_refine_ls_abs_structure_Flack -0.012(8)
_refine_ls_extinction_coef 0.0030(2)
_refine_ls_extinction_expression Fc^*^=kFc[1+0.001xFc^2^\l^3^/sin(2\q)]^-1/4^
_refine_ls_extinction_method 'SHELXL-2018/3 (Sheldrick 2018)'
_refine_ls_goodness_of_fit_ref 1.044
_refine_ls_hydrogen_treatment constr
_refine_ls_matrix_type full
_refine_ls_number_parameters 398
_refine_ls_number_reflns 4686
_refine_ls_number_restraints 0
_refine_ls_restrained_S_all 1.044
_refine_ls_R_factor_all 0.0340
_refine_ls_R_factor_gt 0.0322
_refine_ls_shift/su_max 0.001
_refine_ls_shift/su_mean 0.000
_refine_ls_structure_factor_coef Fsqd
_refine_ls_weighting_details 'w=1/[\s^2^(Fo^2^)+(0.0556P)^2^+0.2399P] where P=(Fo^2^+2Fc^2^)/3'
_refine_ls_weighting_scheme calc
_refine_ls_wR_factor_gt 0.0879
_refine_ls_wR_factor_ref 0.0896
_reflns_Friedel_coverage 0.555
_reflns_Friedel_fraction_full 0.747
_reflns_Friedel_fraction_max 0.708
_reflns_number_gt 4461
_reflns_number_total 4686
_reflns_threshold_expression 'I > 2\s(I)'
_cod_data_source_file d2gc03218j2.cif
_cod_data_source_block lzh-2-20220531-2
_cod_depositor_comments 'Adding full bibliography for 7245620--7245625.cif.'
_cod_database_code 7245625
_shelx_shelxl_version_number 2018/3
_chemical_oxdiff_formula 'S1 C1 N1 O1 H1'
_shelx_space_group_comment
;
The symmetry employed for this shelxl refinement is uniquely defined
by the following loop, which should always be used as a source of
symmetry information in preference to the above space-group names.
They are only intended as comments.
;
_shelx_estimated_absorpt_t_max 0.660
_shelx_estimated_absorpt_t_min 0.550
_olex2_refinement_description
;
1. Fixed Uiso
 At 1.2 times of:
  All C(H) groups, All C(H,H) groups
2.a Secondary CH2 refined with riding coordinates:
 C16(H16A,H16B), C38(H38A,H38B), C20(H20A,H20B), C42(H42A,H42B), C19(H19A,
 H19B), C41(H41A,H41B), C39(H39A,H39B), C17(H17A,H17B)
2.b Aromatic/amide H refined with riding coordinates:
 C31(H31), C2(H2), C3(H3), C13(H13), C14(H14), C11(H11), C33(H33), C36(H36),
 C34(H34), C30(H30), C35(H35), C12(H12)
;
_olex2_submission_special_instructions 'No special instructions were received'
_oxdiff_exptl_absorpt_empirical_details
;
Empirical correction (ABSPACK) includes:
- Absorption correction using spherical harmonics
- Frame scaling
;
_oxdiff_exptl_absorpt_empirical_full_max 1.563
_oxdiff_exptl_absorpt_empirical_full_min 0.714

loop_
_space_group_symop_operation_xyz
'x, y, z'
'-x+1/2, -y, z+1/2'
'-x, y+1/2, -z+1/2'
'x+1/2, -y+1/2, -z'

loop_
_atom_site_label
_atom_site_type_symbol
_atom_site_fract_x
_atom_site_fract_y
_atom_site_fract_z
_atom_site_U_iso_or_equiv
_atom_site_adp_type
_atom_site_occupancy
_atom_site_site_symmetry_order
_atom_site_calc_flag
_atom_site_refinement_flags_posn
_atom_site_refinement_flags_adp
_atom_site_refinement_flags_occupancy
_atom_site_disorder_assembly
_atom_site_disorder_group
S6 S 1.02957(6) 0.66234(6) 0.58458(3) 0.03632(18) Uani 1 1 d . . . . .
S27 S 0.46983(6) 0.79302(6) 0.84506(4) 0.03958(19) Uani 1 1 d . . . . .
O5 O 0.98374(17) 0.58496(16) 0.64446(10) 0.0389(5) Uani 1 1 d . . . . .
O22 O 0.99683(18) 0.77160(16) 0.60059(11) 0.0479(5) Uani 1 1 d . . . . .
O28 O 0.51583(18) 0.87106(16) 0.90458(10) 0.0399(5) Uani 1 1 d . . . . .
O44 O 0.50250(19) 0.68392(17) 0.86117(11) 0.0532(6) Uani 1 1 d . . . . .
O18 O 0.6768(2) 0.47387(19) 0.36114(10) 0.0462(5) Uani 1 1 d . . . . .
O40 O 0.8085(2) 1.00509(19) 0.62134(10) 0.0491(6) Uani 1 1 d . . . . .
N15 N 0.7923(2) 0.54535(18) 0.47715(11) 0.0299(5) Uani 1 1 d . . . . .
O21 O 1.15164(19) 0.6375(2) 0.57842(13) 0.0565(6) Uani 1 1 d . . . . .
N37 N 0.7036(2) 0.91485(19) 0.73689(10) 0.0313(5) Uani 1 1 d . . . . .
N7 N 0.9594(2) 0.61548(19) 0.52215(11) 0.0351(5) Uani 1 1 d . . . . .
O43 O 0.34789(19) 0.8179(2) 0.83930(14) 0.0618(7) Uani 1 1 d . . . . .
N26 N 0.5386(2) 0.84010(19) 0.78252(11) 0.0362(5) Uani 1 1 d . . . . .
C9 C 0.7885(2) 0.5910(2) 0.59564(12) 0.0272(5) Uani 1 1 d . . . . .
C4 C 0.8607(3) 0.5867(2) 0.65084(13) 0.0309(6) Uani 1 1 d . . . . .
C1 C 0.6196(2) 0.6066(2) 0.67215(12) 0.0296(6) Uani 1 1 d . . . . .
C8 C 0.8484(2) 0.5842(2) 0.53091(12) 0.0281(5) Uani 1 1 d . . . . .
C31 C 0.8017(3) 0.8726(2) 0.98503(14) 0.0401(7) Uani 1 1 d . . . . .
H31 H 0.832159 0.880938 1.027463 0.048 Uiso 1 1 calc R U . . .
C32 C 0.8798(3) 0.8521(2) 0.93186(14) 0.0346(6) Uani 1 1 d . . . . .
C25 C 0.6499(2) 0.8719(2) 0.79054(13) 0.0296(5) Uani 1 1 d . . . . .
C2 C 0.6989(3) 0.5943(2) 0.72569(12) 0.0365(6) Uani 1 1 d . . . . .
H2 H 0.669195 0.591788 0.768548 0.044 Uiso 1 1 calc R U . . .
C23 C 0.8351(2) 0.8463(2) 0.86593(13) 0.0297(5) Uani 1 1 d . . . . .
C24 C 0.7106(2) 0.8644(2) 0.85539(13) 0.0296(5) Uani 1 1 d . . . . .
C10 C 0.6636(2) 0.60931(19) 0.60608(12) 0.0267(5) Uani 1 1 d . . . . .
C29 C 0.6389(3) 0.8718(2) 0.91063(14) 0.0338(6) Uani 1 1 d . . . . .
C3 C 0.8180(3) 0.5861(3) 0.71573(13) 0.0390(7) Uani 1 1 d . . . . .
H3 H 0.869847 0.580206 0.751313 0.047 Uiso 1 1 calc R U . . .
C13 C 0.4641(3) 0.6485(2) 0.56817(14) 0.0360(6) Uani 1 1 d . . . . .
H13 H 0.412139 0.663584 0.533665 0.043 Uiso 1 1 calc R U . . .
C16 C 0.7099(2) 0.4519(2) 0.47906(13) 0.0314(6) Uani 1 1 d . . . . .
H16A H 0.668717 0.450737 0.521162 0.038 Uiso 1 1 calc R U . . .
H16B H 0.754007 0.384184 0.474718 0.038 Uiso 1 1 calc R U . . .
C14 C 0.5824(2) 0.6353(2) 0.55540(12) 0.0306(5) Uani 1 1 d . . . . .
H14 H 0.609895 0.643651 0.512355 0.037 Uiso 1 1 calc R U . . .
C11 C 0.4966(2) 0.6205(2) 0.68340(13) 0.0354(6) Uani 1 1 d . . . . .
H11 H 0.467528 0.616636 0.726363 0.043 Uiso 1 1 calc R U . . .
C38 C 0.7888(2) 1.0057(2) 0.74047(13) 0.0327(6) Uani 1 1 d . . . . .
H38A H 0.834296 1.000512 0.781060 0.039 Uiso 1 1 calc R U . . .
H38B H 0.746519 1.074826 0.740743 0.039 Uiso 1 1 calc R U . . .
C20 C 0.8473(3) 0.5585(2) 0.41202(13) 0.0372(6) Uani 1 1 d . . . . .
H20A H 0.896903 0.495810 0.402031 0.045 Uiso 1 1 calc R U . . .
H20B H 0.896547 0.623644 0.411391 0.045 Uiso 1 1 calc R U . . .
C33 C 0.9152(2) 0.8175(2) 0.81521(13) 0.0341(6) Uani 1 1 d . . . . .
H33 H 0.887664 0.808947 0.772189 0.041 Uiso 1 1 calc R U . . .
C36 C 1.0025(3) 0.8352(2) 0.94334(16) 0.0435(7) Uani 1 1 d . . . . .
H36 H 1.031911 0.840695 0.986171 0.052 Uiso 1 1 calc R U . . .
C42 C 0.6415(3) 0.9137(3) 0.67321(13) 0.0384(6) Uani 1 1 d . . . . .
H42A H 0.591053 0.977728 0.669682 0.046 Uiso 1 1 calc R U . . .
H42B H 0.591658 0.849182 0.670347 0.046 Uiso 1 1 calc R U . . .
C34 C 1.0336(3) 0.8019(2) 0.82872(16) 0.0434(7) Uani 1 1 d . . . . .
H34 H 1.085347 0.784827 0.794434 0.052 Uiso 1 1 calc R U . . .
C19 C 0.7491(3) 0.5685(3) 0.36146(13) 0.0432(7) Uani 1 1 d . . . . .
H19A H 0.700797 0.631999 0.371552 0.052 Uiso 1 1 calc R U . . .
H19B H 0.783358 0.578858 0.317939 0.052 Uiso 1 1 calc R U . . .
C30 C 0.6830(3) 0.8803(2) 0.97514(14) 0.0410(7) Uani 1 1 d . . . . .
H30 H 0.631704 0.891037 1.010580 0.049 Uiso 1 1 calc R U . . .
C41 C 0.7305(3) 0.9133(3) 0.61732(13) 0.0453(7) Uani 1 1 d . . . . .
H41A H 0.776624 0.846307 0.619035 0.054 Uiso 1 1 calc R U . . .
H41B H 0.688774 0.914948 0.575408 0.054 Uiso 1 1 calc R U . . .
C39 C 0.8720(3) 1.0016(3) 0.68155(15) 0.0426(7) Uani 1 1 d . . . . .
H39A H 0.926231 1.063148 0.683530 0.051 Uiso 1 1 calc R U . . .
H39B H 0.918485 0.934948 0.683383 0.051 Uiso 1 1 calc R U . . .
C35 C 1.0776(3) 0.8112(3) 0.89341(17) 0.0474(8) Uani 1 1 d . . . . .
H35 H 1.157985 0.800873 0.901806 0.057 Uiso 1 1 calc R U . . .
C12 C 0.4204(3) 0.6394(2) 0.63315(15) 0.0385(6) Uani 1 1 d . . . . .
H12 H 0.339598 0.646313 0.641395 0.046 Uiso 1 1 calc R U . . .
C17 C 0.6205(3) 0.4612(3) 0.42329(14) 0.0393(7) Uani 1 1 d . . . . .
H17A H 0.571488 0.395945 0.422474 0.047 Uiso 1 1 calc R U . . .
H17B H 0.569149 0.523439 0.431332 0.047 Uiso 1 1 calc R U . . .

loop_
_atom_site_aniso_label
_atom_site_aniso_U_11
_atom_site_aniso_U_22
_atom_site_aniso_U_33
_atom_site_aniso_U_23
_atom_site_aniso_U_13
_atom_site_aniso_U_12
S6 0.0237(3) 0.0389(4) 0.0464(4) -0.0012(3) -0.0054(3) -0.0045(3)
S27 0.0275(3) 0.0403(4) 0.0510(4) 0.0015(3) 0.0089(3) -0.0053(3)
O5 0.0275(10) 0.0456(10) 0.0437(10) 0.0061(9) -0.0110(9) -0.0006(9)
O22 0.0446(13) 0.0374(10) 0.0617(13) -0.0041(9) -0.0025(11) -0.0104(10)
O28 0.0300(10) 0.0435(10) 0.0462(11) -0.0045(9) 0.0128(9) 0.0017(9)
O44 0.0574(15) 0.0375(10) 0.0647(14) 0.0042(10) 0.0119(12) -0.0071(10)
O18 0.0517(13) 0.0573(13) 0.0295(10) -0.0104(9) -0.0031(9) -0.0072(11)
O40 0.0564(14) 0.0548(13) 0.0362(11) 0.0112(10) 0.0044(10) -0.0114(12)
N15 0.0276(11) 0.0330(11) 0.0290(10) -0.0029(9) 0.0020(9) -0.0038(9)
O21 0.0248(10) 0.0720(16) 0.0728(15) -0.0050(14) -0.0047(11) -0.0013(11)
N37 0.0275(11) 0.0358(11) 0.0306(10) 0.0026(9) -0.0008(9) -0.0042(10)
N7 0.0259(11) 0.0400(12) 0.0394(11) -0.0017(10) 0.0004(10) -0.0033(10)
O43 0.0276(11) 0.0775(17) 0.0803(17) 0.0020(15) 0.0107(12) -0.0039(12)
N26 0.0269(11) 0.0409(12) 0.0409(12) 0.0008(10) 0.0015(10) -0.0033(11)
C9 0.0276(13) 0.0252(11) 0.0288(11) 0.0026(9) -0.0022(10) -0.0031(10)
C4 0.0294(14) 0.0304(12) 0.0331(12) 0.0029(10) -0.0083(11) -0.0013(12)
C1 0.0319(15) 0.0270(12) 0.0300(12) 0.0017(10) -0.0005(11) -0.0025(11)
C8 0.0263(13) 0.0247(11) 0.0332(12) 0.0014(10) -0.0021(10) 0.0030(11)
C31 0.0508(18) 0.0391(15) 0.0305(13) -0.0009(11) -0.0023(13) -0.0046(14)
C32 0.0349(15) 0.0287(12) 0.0403(14) 0.0031(11) -0.0037(12) -0.0025(12)
C25 0.0254(13) 0.0257(12) 0.0378(13) -0.0016(10) 0.0014(11) 0.0021(11)
C2 0.0445(16) 0.0410(14) 0.0241(11) 0.0039(11) -0.0013(11) -0.0017(14)
C23 0.0292(14) 0.0242(11) 0.0357(12) 0.0021(10) 0.0025(11) -0.0025(10)
C24 0.0302(14) 0.0257(11) 0.0329(12) 0.0008(10) 0.0045(11) -0.0009(11)
C10 0.0285(13) 0.0230(11) 0.0286(11) 0.0007(9) -0.0021(10) -0.0017(10)
C29 0.0329(14) 0.0302(12) 0.0383(13) 0.0000(10) 0.0084(12) 0.0018(12)
C3 0.0433(17) 0.0449(16) 0.0287(13) 0.0049(12) -0.0128(12) -0.0020(15)
C13 0.0305(14) 0.0384(13) 0.0391(13) 0.0019(11) -0.0074(12) 0.0033(13)
C16 0.0309(14) 0.0328(13) 0.0305(12) -0.0007(10) 0.0006(11) -0.0044(11)
C14 0.0318(13) 0.0337(13) 0.0262(11) -0.0001(10) -0.0020(11) 0.0015(12)
C11 0.0352(16) 0.0377(13) 0.0334(12) -0.0002(11) 0.0074(11) -0.0046(12)
C38 0.0308(14) 0.0316(12) 0.0357(13) 0.0017(11) 0.0027(12) -0.0018(11)
C20 0.0386(15) 0.0402(14) 0.0329(13) -0.0042(12) 0.0109(12) -0.0051(13)
C33 0.0320(13) 0.0341(13) 0.0361(13) 0.0002(11) 0.0032(11) 0.0023(12)
C36 0.0397(17) 0.0411(14) 0.0497(16) 0.0052(13) -0.0121(13) -0.0073(14)
C42 0.0364(16) 0.0415(15) 0.0371(14) 0.0033(12) -0.0078(12) -0.0030(14)
C34 0.0306(15) 0.0400(15) 0.0595(17) 0.0039(14) 0.0105(15) 0.0033(14)
C19 0.0561(19) 0.0465(15) 0.0270(12) -0.0021(12) 0.0042(13) 0.0035(16)
C30 0.0493(18) 0.0404(15) 0.0334(13) -0.0024(11) 0.0139(13) -0.0016(15)
C41 0.053(2) 0.0516(17) 0.0313(13) 0.0002(13) 0.0003(13) -0.0022(16)
C39 0.0377(16) 0.0495(17) 0.0406(15) 0.0049(14) 0.0058(13) -0.0086(14)
C35 0.0257(13) 0.0462(16) 0.070(2) 0.0105(16) -0.0058(15) -0.0007(14)
C12 0.0268(14) 0.0397(15) 0.0489(15) -0.0013(13) 0.0049(13) 0.0012(12)
C17 0.0353(15) 0.0454(16) 0.0371(14) -0.0079(12) -0.0055(13) -0.0031(13)

loop_
_atom_type_symbol
_atom_type_description
_atom_type_scat_dispersion_real
_atom_type_scat_dispersion_imag
_atom_type_scat_source
C C 0.0181 0.0091 'International Tables Vol C Tables 4.2.6.8 and 6.1.1.4'
H H 0.0000 0.0000 'International Tables Vol C Tables 4.2.6.8 and 6.1.1.4'
N N 0.0311 0.0180 'International Tables Vol C Tables 4.2.6.8 and 6.1.1.4'
O O 0.0492 0.0322 'International Tables Vol C Tables 4.2.6.8 and 6.1.1.4'
S S 0.3331 0.5567 'International Tables Vol C Tables 4.2.6.8 and 6.1.1.4'

loop_
_geom_angle_atom_site_label_1
_geom_angle_atom_site_label_2
_geom_angle_atom_site_label_3
_geom_angle
_geom_angle_site_symmetry_1
_geom_angle_site_symmetry_3
_geom_angle_publ_flag
O22 S6 O5 107.14(12) . . ?
O22 S6 N7 112.86(13) . . ?
O21 S6 O5 104.51(13) . . ?
O21 S6 O22 118.27(14) . . ?
O21 S6 N7 109.58(14) . . ?
N7 S6 O5 102.95(11) . . ?
O44 S27 O28 107.40(13) . . ?
O44 S27 N26 113.28(14) . . ?
O43 S27 O28 104.24(14) . . ?
O43 S27 O44 118.21(15) . . ?
O43 S27 N26 109.30(15) . . ?
N26 S27 O28 102.82(12) . . ?
C4 O5 S6 112.18(16) . . ?
C29 O28 S27 112.80(17) . . ?
C19 O18 C17 110.1(2) . . ?
C39 O40 C41 109.7(2) . . ?
C8 N15 C16 123.3(2) . . ?
C8 N15 C20 119.3(2) . . ?
C20 N15 C16 112.1(2) . . ?
C25 N37 C38 123.2(2) . . ?
C25 N37 C42 119.2(2) . . ?
C42 N37 C38 111.2(2) . . ?
C8 N7 S6 117.85(19) . . ?
C25 N26 S27 118.1(2) . . ?
C4 C9 C8 116.5(2) . . ?
C4 C9 C10 117.5(2) . . ?
C10 C9 C8 125.8(2) . . ?
O5 C4 C3 115.4(2) . . ?
C9 C4 O5 120.8(2) . . ?
C9 C4 C3 123.8(3) . . ?
C2 C1 C10 120.0(2) . . ?
C2 C1 C11 120.6(2) . . ?
C11 C1 C10 119.3(2) . . ?
N15 C8 C9 121.5(2) . . ?
N7 C8 N15 116.1(2) . . ?
N7 C8 C9 122.4(2) . . ?
C32 C31 H31 119.5 . . ?
C30 C31 H31 119.5 . . ?
C30 C31 C32 121.0(3) . . ?
C31 C32 C23 120.1(3) . . ?
C31 C32 C36 120.6(3) . . ?
C36 C32 C23 119.3(3) . . ?
N37 C25 C24 121.9(2) . . ?
N26 C25 N37 116.2(2) . . ?
N26 C25 C24 121.9(2) . . ?
C1 C2 H2 119.4 . . ?
C3 C2 C1 121.2(2) . . ?
C3 C2 H2 119.4 . . ?
C32 C23 C24 118.4(2) . . ?
C33 C23 C32 117.8(2) . . ?
C33 C23 C24 123.7(2) . . ?
C23 C24 C25 126.3(2) . . ?
C29 C24 C25 116.2(2) . . ?
C29 C24 C23 117.5(2) . . ?
C1 C10 C9 118.3(2) . . ?
C14 C10 C9 124.2(2) . . ?
C14 C10 C1 117.4(2) . . ?
O28 C29 C30 115.8(2) . . ?
C24 C29 O28 120.7(3) . . ?
C24 C29 C30 123.4(3) . . ?
C4 C3 H3 120.7 . . ?
C2 C3 C4 118.6(3) . . ?
C2 C3 H3 120.7 . . ?
C14 C13 H13 119.7 . . ?
C14 C13 C12 120.5(3) . . ?
C12 C13 H13 119.7 . . ?
N15 C16 H16A 109.7 . . ?
N15 C16 H16B 109.7 . . ?
N15 C16 C17 110.0(2) . . ?
H16A C16 H16B 108.2 . . ?
C17 C16 H16A 109.7 . . ?
C17 C16 H16B 109.7 . . ?
C10 C14 H14 119.3 . . ?
C13 C14 C10 121.5(2) . . ?
C13 C14 H14 119.3 . . ?
C1 C11 H11 119.3 . . ?
C12 C11 C1 121.5(2) . . ?
C12 C11 H11 119.3 . . ?
N37 C38 H38A 109.7 . . ?
N37 C38 H38B 109.7 . . ?
N37 C38 C39 109.9(2) . . ?
H38A C38 H38B 108.2 . . ?
C39 C38 H38A 109.7 . . ?
C39 C38 H38B 109.7 . . ?
N15 C20 H20A 110.1 . . ?
N15 C20 H20B 110.1 . . ?
N15 C20 C19 107.9(2) . . ?
H20A C20 H20B 108.4 . . ?
C19 C20 H20A 110.1 . . ?
C19 C20 H20B 110.1 . . ?
C23 C33 H33 119.6 . . ?
C34 C33 C23 120.7(3) . . ?
C34 C33 H33 119.6 . . ?
C32 C36 H36 119.3 . . ?
C35 C36 C32 121.4(3) . . ?
C35 C36 H36 119.3 . . ?
N37 C42 H42A 109.7 . . ?
N37 C42 H42B 109.7 . . ?
N37 C42 C41 109.9(2) . . ?
H42A C42 H42B 108.2 . . ?
C41 C42 H42A 109.7 . . ?
C41 C42 H42B 109.7 . . ?
C33 C34 H34 119.4 . . ?
C33 C34 C35 121.1(3) . . ?
C35 C34 H34 119.4 . . ?
O18 C19 C20 111.1(2) . . ?
O18 C19 H19A 109.4 . . ?
O18 C19 H19B 109.4 . . ?
C20 C19 H19A 109.4 . . ?
C20 C19 H19B 109.4 . . ?
H19A C19 H19B 108.0 . . ?
C31 C30 C29 118.8(3) . . ?
C31 C30 H30 120.6 . . ?
C29 C30 H30 120.6 . . ?
O40 C41 C42 111.3(2) . . ?
O40 C41 H41A 109.4 . . ?
O40 C41 H41B 109.4 . . ?
C42 C41 H41A 109.4 . . ?
C42 C41 H41B 109.4 . . ?
H41A C41 H41B 108.0 . . ?
O40 C39 C38 111.3(2) . . ?
O40 C39 H39A 109.4 . . ?
O40 C39 H39B 109.4 . . ?
C38 C39 H39A 109.4 . . ?
C38 C39 H39B 109.4 . . ?
H39A C39 H39B 108.0 . . ?
C36 C35 C34 119.6(3) . . ?
C36 C35 H35 120.2 . . ?
C34 C35 H35 120.2 . . ?
C13 C12 H12 120.2 . . ?
C11 C12 C13 119.6(3) . . ?
C11 C12 H12 120.2 . . ?
O18 C17 C16 111.8(2) . . ?
O18 C17 H17A 109.3 . . ?
O18 C17 H17B 109.3 . . ?
C16 C17 H17A 109.3 . . ?
C16 C17 H17B 109.3 . . ?
H17A C17 H17B 107.9 . . ?

loop_
_geom_bond_atom_site_label_1
_geom_bond_atom_site_label_2
_geom_bond_distance
_geom_bond_site_symmetry_2
_geom_bond_publ_flag
S6 O5 1.621(2) . ?
S6 O22 1.423(2) . ?
S6 O21 1.414(2) . ?
S6 N7 1.596(2) . ?
S27 O28 1.621(2) . ?
S27 O44 1.421(2) . ?
S27 O43 1.412(2) . ?
S27 N26 1.592(2) . ?
O5 C4 1.393(3) . ?
O28 C29 1.392(3) . ?
O18 C19 1.414(4) . ?
O18 C17 1.417(3) . ?
O40 C41 1.428(4) . ?
O40 C39 1.413(4) . ?
N15 C8 1.345(3) . ?
N15 C16 1.472(3) . ?
N15 C20 1.465(3) . ?
N37 C25 1.349(3) . ?
N37 C38 1.470(3) . ?
N37 C42 1.466(3) . ?
N7 C8 1.321(3) . ?
N26 C25 1.323(3) . ?
C9 C4 1.382(3) . ?
C9 C8 1.475(3) . ?
C9 C10 1.441(4) . ?
C4 C3 1.398(4) . ?
C1 C2 1.412(4) . ?
C1 C10 1.426(3) . ?
C1 C11 1.415(4) . ?
C31 H31 0.9300 . ?
C31 C32 1.412(4) . ?
C31 C30 1.357(4) . ?
C32 C23 1.427(4) . ?
C32 C36 1.418(4) . ?
C25 C24 1.483(4) . ?
C2 H2 0.9300 . ?
C2 C3 1.361(4) . ?
C23 C24 1.437(4) . ?
C23 C33 1.411(4) . ?
C24 C29 1.382(4) . ?
C10 C14 1.411(3) . ?
C29 C30 1.400(4) . ?
C3 H3 0.9300 . ?
C13 H13 0.9300 . ?
C13 C14 1.367(4) . ?
C13 C12 1.408(4) . ?
C16 H16A 0.9700 . ?
C16 H16B 0.9700 . ?
C16 C17 1.517(4) . ?
C14 H14 0.9300 . ?
C11 H11 0.9300 . ?
C11 C12 1.350(4) . ?
C38 H38A 0.9700 . ?
C38 H38B 0.9700 . ?
C38 C39 1.517(4) . ?
C20 H20A 0.9700 . ?
C20 H20B 0.9700 . ?
C20 C19 1.512(4) . ?
C33 H33 0.9300 . ?
C33 C34 1.375(4) . ?
C36 H36 0.9300 . ?
C36 C35 1.350(4) . ?
C42 H42A 0.9700 . ?
C42 H42B 0.9700 . ?
C42 C41 1.512(4) . ?
C34 H34 0.9300 . ?
C34 C35 1.404(4) . ?
C19 H19A 0.9700 . ?
C19 H19B 0.9700 . ?
C30 H30 0.9300 . ?
C41 H41A 0.9700 . ?
C41 H41B 0.9700 . ?
C39 H39A 0.9700 . ?
C39 H39B 0.9700 . ?
C35 H35 0.9300 . ?
C12 H12 0.9300 . ?
C17 H17A 0.9700 . ?
C17 H17B 0.9700 . ?

loop_
_geom_torsion_atom_site_label_1
_geom_torsion_atom_site_label_2
_geom_torsion_atom_site_label_3
_geom_torsion_atom_site_label_4
_geom_torsion
_geom_torsion_site_symmetry_1
_geom_torsion_site_symmetry_2
_geom_torsion_site_symmetry_3
_geom_torsion_site_symmetry_4
_geom_torsion_publ_flag
S6 O5 C4 C9 37.5(3) . . . . ?
S6 O5 C4 C3 -141.2(2) . . . . ?
S6 N7 C8 N15 179.92(19) . . . . ?
S6 N7 C8 C9 -0.1(3) . . . . ?
S27 O28 C29 C24 34.9(3) . . . . ?
S27 O28 C29 C30 -145.1(2) . . . . ?
S27 N26 C25 N37 -177.74(19) . . . . ?
S27 N26 C25 C24 0.1(3) . . . . ?
O5 S6 N7 C8 38.4(2) . . . . ?
O5 C4 C3 C2 176.1(2) . . . . ?
O22 S6 O5 C4 62.8(2) . . . . ?
O22 S6 N7 C8 -76.8(2) . . . . ?
O28 S27 N26 C25 38.7(2) . . . . ?
O28 C29 C30 C31 174.7(3) . . . . ?
O44 S27 O28 C29 63.8(2) . . . . ?
O44 S27 N26 C25 -76.9(2) . . . . ?
N15 C16 C17 O18 53.6(3) . . . . ?
N15 C20 C19 O18 -60.3(3) . . . . ?
O21 S6 O5 C4 -170.9(2) . . . . ?
O21 S6 N7 C8 149.1(2) . . . . ?
N37 C25 C24 C23 -33.3(4) . . . . ?
N37 C25 C24 C29 149.2(3) . . . . ?
N37 C38 C39 O40 57.2(3) . . . . ?
N37 C42 C41 O40 -57.2(3) . . . . ?
N7 S6 O5 C4 -56.4(2) . . . . ?
O43 S27 O28 C29 -170.0(2) . . . . ?
O43 S27 N26 C25 149.0(2) . . . . ?
N26 S27 O28 C29 -55.9(2) . . . . ?
N26 C25 C24 C23 149.0(3) . . . . ?
N26 C25 C24 C29 -28.6(4) . . . . ?
C9 C4 C3 C2 -2.5(5) . . . . ?
C9 C10 C14 C13 178.0(2) . . . . ?
C4 C9 C8 N15 153.6(2) . . . . ?
C4 C9 C8 N7 -26.4(4) . . . . ?
C4 C9 C10 C1 -8.5(3) . . . . ?
C4 C9 C10 C14 168.1(2) . . . . ?
C1 C2 C3 C4 -1.9(4) . . . . ?
C1 C10 C14 C13 -5.3(4) . . . . ?
C1 C11 C12 C13 -1.8(4) . . . . ?
C8 N15 C16 C17 153.0(2) . . . . ?
C8 N15 C20 C19 -149.2(3) . . . . ?
C8 C9 C4 O5 5.0(4) . . . . ?
C8 C9 C4 C3 -176.4(3) . . . . ?
C8 C9 C10 C1 176.1(2) . . . . ?
C8 C9 C10 C14 -7.3(4) . . . . ?
C31 C32 C23 C24 1.5(4) . . . . ?
C31 C32 C23 C33 -175.3(2) . . . . ?
C31 C32 C36 C35 177.3(3) . . . . ?
C32 C31 C30 C29 -2.4(4) . . . . ?
C32 C23 C24 C25 174.0(2) . . . . ?
C32 C23 C24 C29 -8.5(4) . . . . ?
C32 C23 C33 C34 -3.7(4) . . . . ?
C32 C36 C35 C34 -0.5(5) . . . . ?
C25 N37 C38 C39 154.5(3) . . . . ?
C25 N37 C42 C41 -153.2(3) . . . . ?
C25 C24 C29 O28 8.5(4) . . . . ?
C25 C24 C29 C30 -171.6(3) . . . . ?
C2 C1 C10 C9 4.6(4) . . . . ?
C2 C1 C10 C14 -172.3(2) . . . . ?
C2 C1 C11 C12 175.7(3) . . . . ?
C23 C32 C36 C35 -1.5(4) . . . . ?
C23 C24 C29 O28 -169.3(2) . . . . ?
C23 C24 C29 C30 10.7(4) . . . . ?
C23 C33 C34 C35 1.7(4) . . . . ?
C24 C23 C33 C34 179.7(3) . . . . ?
C24 C29 C30 C31 -5.2(4) . . . . ?
C10 C9 C4 O5 -170.8(2) . . . . ?
C10 C9 C4 C3 7.8(4) . . . . ?
C10 C9 C8 N15 -31.0(4) . . . . ?
C10 C9 C8 N7 149.0(3) . . . . ?
C10 C1 C2 C3 0.8(4) . . . . ?
C10 C1 C11 C12 -1.9(4) . . . . ?
C16 N15 C8 N7 141.1(2) . . . . ?
C16 N15 C8 C9 -38.8(4) . . . . ?
C16 N15 C20 C19 55.7(3) . . . . ?
C14 C13 C12 C11 1.9(4) . . . . ?
C11 C1 C2 C3 -176.8(3) . . . . ?
C11 C1 C10 C9 -177.8(2) . . . . ?
C11 C1 C10 C14 5.3(4) . . . . ?
C38 N37 C25 N26 143.7(3) . . . . ?
C38 N37 C25 C24 -34.1(4) . . . . ?
C38 N37 C42 C41 53.8(3) . . . . ?
C20 N15 C8 N7 -11.1(4) . . . . ?
C20 N15 C8 C9 169.0(2) . . . . ?
C20 N15 C16 C17 -53.0(3) . . . . ?
C33 C23 C24 C25 -9.4(4) . . . . ?
C33 C23 C24 C29 168.1(3) . . . . ?
C33 C34 C35 C36 0.4(5) . . . . ?
C36 C32 C23 C24 -179.7(2) . . . . ?
C36 C32 C23 C33 3.5(4) . . . . ?
C42 N37 C25 N26 -5.9(4) . . . . ?
C42 N37 C25 C24 176.2(2) . . . . ?
C42 N37 C38 C39 -53.7(3) . . . . ?
C19 O18 C17 C16 -58.7(3) . . . . ?
C30 C31 C32 C23 4.1(4) . . . . ?
C30 C31 C32 C36 -174.7(3) . . . . ?
C41 O40 C39 C38 -60.5(3) . . . . ?
C39 O40 C41 C42 60.6(3) . . . . ?
C12 C13 C14 C10 1.8(4) . . . . ?
C17 O18 C19 C20 62.5(3) . . . . ?
